data_7705455
loop_
_publ_author_name
'Shen, Fu-Xing'
'Pramanik, Kuheli'
'Brand\~ao, Paula'
'Zhang, Yi-Quan'
'Jana, Narayan Ch'
'Wang, Xin-Yi'
'Panja, Anangamohan'

_publ_section_title
;
 Macrocycle supported dimetallic lanthanide complexes with slow magnetic
 relaxation in Dy<sub>2</sub> analogues.
;
_journal_issue 40
_journal_name_full 'Dalton transactions (Cambridge, England : 2003)'
_journal_page_first 14169
_journal_page_last 14179
_journal_paper_doi 10.1039/d0dt02778b
_journal_volume 49
_journal_year 2020
_chemical_formula_sum 'C42 H52 Cl2 N4 O10 Tb2'
_chemical_formula_weight 1161.61
_space_group_crystal_system monoclinic
_space_group_IT_number 14
_space_group_name_Hall '-P 2yn'
_space_group_name_H-M_alt 'P 1 21/n 1'
_atom_sites_solution_hydrogens mixed
_audit_creation_method SHELXL-2018/3
_audit_update_record
;
2020-09-15 deposited with the CCDC.	2020-09-18 downloaded from the CCDC.
;
_cell_angle_alpha 90
_cell_angle_beta 105.25(2)
_cell_angle_gamma 90
_cell_formula_units_Z 2
_cell_length_a 12.195(7)
_cell_length_b 15.315(9)
_cell_length_c 12.354(8)
_cell_measurement_reflns_used 502
_cell_measurement_temperature 150(2)
_cell_measurement_theta_max 25.16
_cell_measurement_theta_min 2.88
_cell_volume 2226(2)
_computing_cell_refinement 'Bruker Smart'
_computing_data_collection 'Bruker Smart'
_computing_data_reduction 'Bruker Saint'
_computing_molecular_graphics 'Mercury (Macrae et al 2008)'
_computing_publication_material 'SHELXL-2016/4 (Sheldrick, 2016)'
_computing_structure_refinement 'SHELXL-2018/3 (Sheldrick, 2018)'
_computing_structure_solution 'SHELXT 2014/5 (Sheldrick, 2014)'
_diffrn_ambient_temperature 150(2)
_diffrn_measured_fraction_theta_full 0.998
_diffrn_measured_fraction_theta_max 0.996
_diffrn_measurement_device_type CCD
_diffrn_measurement_method 'omega and phi scans'
_diffrn_radiation_type MoK\a
_diffrn_radiation_wavelength 0.71073
_diffrn_reflns_av_R_equivalents 0.0323
_diffrn_reflns_av_unetI/netI 0.0198
_diffrn_reflns_Laue_measured_fraction_full 0.998
_diffrn_reflns_Laue_measured_fraction_max 0.996
_diffrn_reflns_limit_h_max 16
_diffrn_reflns_limit_h_min -17
_diffrn_reflns_limit_k_max 21
_diffrn_reflns_limit_k_min -21
_diffrn_reflns_limit_l_max 17
_diffrn_reflns_limit_l_min -17
_diffrn_reflns_number 63409
_diffrn_reflns_point_group_measured_fraction_full 0.998
_diffrn_reflns_point_group_measured_fraction_max 0.996
_diffrn_reflns_theta_full 25.242
_diffrn_reflns_theta_max 30.674
_diffrn_reflns_theta_min 2.476
_diffrn_source 'fine-focus sealed tube'
_exptl_absorpt_coefficient_mu 3.331
_exptl_absorpt_correction_T_max 0.7461
_exptl_absorpt_correction_T_min 0.6053
_exptl_absorpt_correction_type multi-scan
_exptl_absorpt_process_details Sadabs
_exptl_crystal_colour Yellow
_exptl_crystal_density_diffrn 1.733
_exptl_crystal_description Block
_exptl_crystal_F_000 1152
_exptl_crystal_size_max 0.200
_exptl_crystal_size_mid 0.160
_exptl_crystal_size_min 0.040
_refine_diff_density_max 2.037
_refine_diff_density_min -1.256
_refine_diff_density_rms 0.092
_refine_ls_extinction_method none
_refine_ls_goodness_of_fit_ref 1.203
_refine_ls_hydrogen_treatment mixed
_refine_ls_matrix_type full
_refine_ls_number_parameters 279
_refine_ls_number_reflns 6875
_refine_ls_number_restraints 1
_refine_ls_restrained_S_all 1.203
_refine_ls_R_factor_all 0.0422
_refine_ls_R_factor_gt 0.0327
_refine_ls_shift/su_max 0.001
_refine_ls_shift/su_mean 0.000
_refine_ls_structure_factor_coef Fsqd
_refine_ls_weighting_details 'w=1/[\s^2^(Fo^2^)+(0.0090P)^2^+4.5070P] where P=(Fo^2^+2Fc^2^)/3'
_refine_ls_weighting_scheme calc
_refine_ls_wR_factor_gt 0.0605
_refine_ls_wR_factor_ref 0.0634
_reflns_Friedel_coverage 0.000
_reflns_number_gt 5970
_reflns_number_total 6875
_reflns_threshold_expression 'I > 2\s(I)'
_cod_data_source_file d0dt02778b2.cif
_cod_data_source_block complex2
_cod_depositor_comments 'Adding full bibliography for 7705453--7705458.cif.'
_cod_original_sg_symbol_H-M 'P 21/n'
_cod_database_code 7705455
_shelx_shelxl_version_number 2018/3
_shelx_space_group_comment
;
The symmetry employed for this shelxl refinement is uniquely defined
by the following loop, which should always be used as a source of
symmetry information in preference to the above space-group names.
They are only intended as comments.
;
_shelx_estimated_absorpt_t_min 0.556
_shelx_estimated_absorpt_t_max 0.878

loop_
_space_group_symop_operation_xyz
'x, y, z'
'-x+1/2, y+1/2, -z+1/2'
'-x, -y, -z'
'x-1/2, -y-1/2, z-1/2'

loop_
_atom_site_label
_atom_site_type_symbol
_atom_site_fract_x
_atom_site_fract_y
_atom_site_fract_z
_atom_site_U_iso_or_equiv
_atom_site_adp_type
_atom_site_occupancy
_atom_site_site_symmetry_order
_atom_site_calc_flag
_atom_site_refinement_flags_posn
_atom_site_refinement_flags_adp
_atom_site_refinement_flags_occupancy
_atom_site_disorder_assembly
_atom_site_disorder_group
Tb Tb 0.48556(2) 0.38847(2) 0.42130(2) 0.02910(4) Uani 1 1 d . . . . .
Cl1 Cl 0.56975(8) 0.29663(6) 1.03385(6) 0.04256(19) Uani 1 1 d . . . . .
O1 O 0.50698(18) 0.45683(14) 0.59193(17) 0.0316(4) Uani 1 1 d . . . . .
O2 O 0.4327(2) 0.27338(15) 0.51732(19) 0.0382(5) Uani 1 1 d . . . . .
O3 O 0.5182(2) 0.26045(14) 0.33264(18) 0.0367(5) Uani 1 1 d . . . . .
O4 O 0.38470(19) 0.40854(15) 0.23564(18) 0.0366(5) Uani 1 1 d . . . . .
O5 O 0.2951(2) 0.40952(18) 0.41916(19) 0.0430(6) Uani 1 1 d . . . . .
N1 N 0.6741(2) 0.33760(17) 0.5603(2) 0.0306(5) Uani 1 1 d . . . . .
N2 N 0.3683(2) 0.57827(18) 0.6924(2) 0.0342(6) Uani 1 1 d D . . . .
C1 C 0.5201(3) 0.4157(2) 0.6885(2) 0.0300(6) Uani 1 1 d . . . . .
C2 C 0.6102(3) 0.35730(19) 0.7301(2) 0.0291(6) Uani 1 1 d . . . . .
C3 C 0.6261(3) 0.3210(2) 0.8373(2) 0.0311(6) Uani 1 1 d . . . . .
H3 H 0.688829 0.283526 0.867169 0.037 Uiso 1 1 calc R U . . .
C4 C 0.5501(3) 0.3402(2) 0.8991(2) 0.0328(6) Uani 1 1 d . . . . .
C5 C 0.4580(3) 0.3936(2) 0.8566(3) 0.0363(7) Uani 1 1 d . . . . .
H5 H 0.405475 0.404726 0.899657 0.044 Uiso 1 1 calc R U . . .
C6 C 0.4414(3) 0.4313(2) 0.7519(3) 0.0348(7) Uani 1 1 d . . . . .
C7 C 0.6889(3) 0.3304(2) 0.6658(3) 0.0311(6) Uani 1 1 d . . . . .
H7 H 0.758347 0.304774 0.706839 0.037 Uiso 1 1 calc R U . . .
C8 C 0.7645(3) 0.2988(2) 0.5171(3) 0.0352(7) Uani 1 1 d . . . . .
H8A H 0.735337 0.244729 0.475564 0.042 Uiso 1 1 calc R U . . .
H8B H 0.828910 0.282453 0.581268 0.042 Uiso 1 1 calc R U . . .
C9 C 0.3393(3) 0.4863(2) 0.7013(3) 0.0407(8) Uani 1 1 d . . . . .
H9A H 0.301505 0.463720 0.625617 0.049 Uiso 1 1 calc R U . . .
H9B H 0.284858 0.481563 0.747928 0.049 Uiso 1 1 calc R U . . .
C10 C 0.2672(3) 0.6345(2) 0.6791(3) 0.0406(8) Uani 1 1 d . . . . .
H10A H 0.292709 0.694126 0.705126 0.049 Uiso 1 1 calc R U . . .
H10B H 0.221230 0.612049 0.728258 0.049 Uiso 1 1 calc R U . . .
C11 C 0.1922(3) 0.6402(2) 0.5602(3) 0.0411(8) Uani 1 1 d . . . . .
H11A H 0.115725 0.660053 0.562963 0.049 Uiso 1 1 calc R U . . .
H11B H 0.183913 0.580908 0.527119 0.049 Uiso 1 1 calc R U . . .
C12 C 0.5104(3) 0.1802(2) 0.3493(2) 0.0323(6) Uani 1 1 d . . . . .
C13 C 0.4702(3) 0.1440(2) 0.4340(3) 0.0439(8) Uani 1 1 d . . . . .
H13 H 0.467263 0.082133 0.438386 0.053 Uiso 1 1 calc R U . . .
C14 C 0.4336(2) 0.1927(2) 0.5135(3) 0.0335(6) Uani 1 1 d . . . . .
C15 C 0.5495(4) 0.1215(2) 0.2685(3) 0.0532(10) Uani 1 1 d . . . . .
H15A H 0.498659 0.128388 0.193047 0.080 Uiso 1 1 calc R U . . .
H15B H 0.548294 0.060594 0.292435 0.080 Uiso 1 1 calc R U . . .
H15C H 0.627097 0.137495 0.267513 0.080 Uiso 1 1 calc R U . . .
C16 C 0.3910(3) 0.1473(3) 0.6028(3) 0.0501(9) Uani 1 1 d . . . . .
H16A H 0.429717 0.171192 0.676577 0.075 Uiso 1 1 calc R U . . .
H16B H 0.406622 0.084608 0.601474 0.075 Uiso 1 1 calc R U . . .
H16C H 0.308899 0.156598 0.588519 0.075 Uiso 1 1 calc R U . . .
C17 C 0.2848(3) 0.4284(2) 0.1841(3) 0.0344(7) Uani 1 1 d . . . . .
C18 C 0.1937(3) 0.4318(3) 0.2323(3) 0.0427(8) Uani 1 1 d . . . . .
H18 H 0.120228 0.442987 0.184469 0.051 Uiso 1 1 calc R U . . .
C19 C 0.2037(3) 0.4200(2) 0.3463(3) 0.0344(7) Uani 1 1 d . . . . .
C20 C 0.2649(3) 0.4491(3) 0.0614(3) 0.0461(8) Uani 1 1 d . . . . .
H20A H 0.300141 0.505369 0.053005 0.069 Uiso 1 1 calc R U . . .
H20B H 0.182990 0.452352 0.026163 0.069 Uiso 1 1 calc R U . . .
H20C H 0.298544 0.403263 0.025084 0.069 Uiso 1 1 calc R U . . .
C21 C 0.0963(3) 0.4189(2) 0.3867(3) 0.0418(8) Uani 1 1 d . . . . .
H21A H 0.106574 0.378972 0.450630 0.063 Uiso 1 1 calc R U . . .
H21B H 0.032208 0.399078 0.325763 0.063 Uiso 1 1 calc R U . . .
H21C H 0.080895 0.477824 0.409823 0.063 Uiso 1 1 calc R U . . .
H2 H 0.413(3) 0.584(3) 0.7629(17) 0.073(15) Uiso 1 1 d D . . . .

loop_
_atom_site_aniso_label
_atom_site_aniso_U_11
_atom_site_aniso_U_22
_atom_site_aniso_U_33
_atom_site_aniso_U_23
_atom_site_aniso_U_13
_atom_site_aniso_U_12
Tb 0.03265(7) 0.03213(7) 0.02960(7) 0.00038(6) 0.02069(5) 0.00190(6)
Cl1 0.0548(5) 0.0499(5) 0.0259(3) 0.0020(3) 0.0157(3) -0.0121(4)
O1 0.0396(11) 0.0331(11) 0.0308(10) 0.0032(8) 0.0248(9) 0.0048(9)
O2 0.0417(13) 0.0410(13) 0.0389(12) 0.0023(10) 0.0231(10) -0.0039(10)
O3 0.0495(13) 0.0315(11) 0.0349(11) -0.0011(9) 0.0215(10) 0.0004(10)
O4 0.0375(12) 0.0449(13) 0.0329(11) -0.0006(9) 0.0190(9) 0.0030(10)
O5 0.0335(12) 0.0644(17) 0.0367(12) 0.0052(11) 0.0192(10) 0.0066(11)
N1 0.0284(12) 0.0366(13) 0.0314(12) -0.0024(10) 0.0160(10) 0.0023(10)
N2 0.0352(14) 0.0382(14) 0.0370(14) 0.0019(12) 0.0231(12) 0.0041(11)
C1 0.0387(16) 0.0302(14) 0.0268(13) 0.0013(11) 0.0188(12) 0.0011(12)
C2 0.0324(15) 0.0302(14) 0.0287(13) -0.0010(11) 0.0152(12) -0.0027(12)
C3 0.0359(15) 0.0305(15) 0.0282(14) -0.0019(11) 0.0108(12) -0.0065(12)
C4 0.0433(17) 0.0330(15) 0.0256(13) -0.0003(12) 0.0155(12) -0.0110(13)
C5 0.0458(17) 0.0377(16) 0.0348(15) -0.0008(13) 0.0270(14) -0.0055(14)
C6 0.0421(17) 0.0364(16) 0.0345(15) 0.0008(13) 0.0253(14) 0.0001(13)
C7 0.0267(14) 0.0356(15) 0.0339(15) -0.0022(12) 0.0132(12) 0.0001(12)
C8 0.0292(15) 0.0440(18) 0.0368(16) -0.0008(13) 0.0167(13) 0.0073(13)
C9 0.0415(18) 0.0441(18) 0.0471(18) 0.0047(15) 0.0305(15) 0.0018(15)
C10 0.0436(18) 0.0460(19) 0.0430(18) 0.0041(14) 0.0305(15) 0.0117(15)
C11 0.0317(16) 0.0482(19) 0.0512(19) 0.0017(16) 0.0247(15) 0.0050(14)
C12 0.0326(15) 0.0341(16) 0.0281(14) -0.0021(12) 0.0044(12) 0.0028(12)
C13 0.056(2) 0.0320(16) 0.048(2) 0.0085(15) 0.0206(17) 0.0023(15)
C14 0.0241(14) 0.0435(18) 0.0333(15) 0.0116(13) 0.0081(12) -0.0009(12)
C15 0.082(3) 0.0356(19) 0.049(2) -0.0023(16) 0.029(2) 0.0092(19)
C16 0.052(2) 0.056(2) 0.048(2) 0.0212(18) 0.0233(17) 0.0040(18)
C17 0.0354(16) 0.0375(17) 0.0331(15) -0.0064(13) 0.0138(13) -0.0080(13)
C18 0.0305(16) 0.062(2) 0.0369(17) -0.0006(16) 0.0118(13) -0.0053(15)
C19 0.0311(15) 0.0353(15) 0.0422(17) -0.0019(13) 0.0192(13) -0.0029(12)
C20 0.0452(19) 0.064(2) 0.0311(16) -0.0044(16) 0.0128(14) -0.0095(18)
C21 0.0377(17) 0.0488(19) 0.0452(18) -0.0013(15) 0.0222(15) -0.0027(15)

loop_
_atom_type_symbol
_atom_type_description
_atom_type_scat_dispersion_real
_atom_type_scat_dispersion_imag
_atom_type_scat_source
C C 0.0033 0.0016 'International Tables Vol C Tables 4.2.6.8 and 6.1.1.4'
H H 0.0000 0.0000 'International Tables Vol C Tables 4.2.6.8 and 6.1.1.4'
N N 0.0061 0.0033 'International Tables Vol C Tables 4.2.6.8 and 6.1.1.4'
O O 0.0106 0.0060 'International Tables Vol C Tables 4.2.6.8 and 6.1.1.4'
Cl Cl 0.1484 0.1585 'International Tables Vol C Tables 4.2.6.8 and 6.1.1.4'
Tb Tb -0.1723 4.1537 'International Tables Vol C Tables 4.2.6.8 and 6.1.1.4'

loop_
_geom_angle_atom_site_label_1
_geom_angle_atom_site_label_2
_geom_angle_atom_site_label_3
_geom_angle
_geom_angle_site_symmetry_1
_geom_angle_site_symmetry_3
_geom_angle_publ_flag
O1 Tb O2 81.76(9) . . ?
O1 Tb O4 138.29(8) . . ?
O2 Tb O4 117.51(9) . . ?
O1 Tb O3 145.01(8) . . ?
O2 Tb O3 72.82(9) . . ?
O4 Tb O3 76.03(9) . . ?
O1 Tb O5 79.69(8) . . ?
O2 Tb O5 72.56(9) . . ?
O4 Tb O5 72.78(8) . . ?
O3 Tb O5 113.74(9) . . ?
O1 Tb O1 67.25(8) . 3_666 ?
O2 Tb O1 144.74(7) . 3_666 ?
O4 Tb O1 79.63(8) . 3_666 ?
O3 Tb O1 142.32(7) . 3_666 ?
O5 Tb O1 85.28(8) . 3_666 ?
O1 Tb N2 118.49(9) . 3_666 ?
O2 Tb N2 138.83(8) . 3_666 ?
O4 Tb N2 72.53(9) . 3_666 ?
O3 Tb N2 71.59(9) . 3_666 ?
O5 Tb N2 142.09(9) . 3_666 ?
O1 Tb N2 73.92(8) 3_666 3_666 ?
O1 Tb N1 70.40(8) . . ?
O2 Tb N1 75.53(9) . . ?
O4 Tb N1 147.03(7) . . ?
O3 Tb N1 80.08(9) . . ?
O5 Tb N1 138.74(8) . . ?
O1 Tb N1 107.49(8) 3_666 . ?
N2 Tb N1 78.59(9) 3_666 . ?
O1 Tb Tb 34.21(5) . 3_666 ?
O2 Tb Tb 114.40(7) . 3_666 ?
O4 Tb Tb 109.37(6) . 3_666 ?
O3 Tb Tb 165.21(6) . 3_666 ?
O5 Tb Tb 81.02(7) . 3_666 ?
O1 Tb Tb 33.04(5) 3_666 3_666 ?
N2 Tb Tb 96.49(7) 3_666 3_666 ?
N1 Tb Tb 89.14(6) . 3_666 ?
C1 O1 Tb 124.52(19) . . ?
C1 O1 Tb 122.63(18) . 3_666 ?
Tb O1 Tb 112.75(8) . 3_666 ?
C14 O2 Tb 137.4(2) . . ?
C12 O3 Tb 135.9(2) . . ?
C17 O4 Tb 136.51(19) . . ?
C19 O5 Tb 136.3(2) . . ?
C7 N1 C8 114.7(3) . . ?
C7 N1 Tb 124.37(19) . . ?
C8 N1 Tb 119.90(19) . . ?
C9 N2 C10 111.0(3) . . ?
C9 N2 Tb 116.35(18) . 3_666 ?
C10 N2 Tb 119.86(19) . 3_666 ?
C9 N2 H2 97(3) . . ?
C10 N2 H2 109(3) . . ?
Tb N2 H2 100(3) 3_666 . ?
O1 C1 C2 122.1(2) . . ?
O1 C1 C6 118.8(3) . . ?
C2 C1 C6 119.0(3) . . ?
C3 C2 C1 119.9(3) . . ?
C3 C2 C7 117.1(3) . . ?
C1 C2 C7 123.0(3) . . ?
C4 C3 C2 119.5(3) . . ?
C4 C3 H3 120.2 . . ?
C2 C3 H3 120.2 . . ?
C5 C4 C3 121.0(3) . . ?
C5 C4 Cl1 118.8(2) . . ?
C3 C4 Cl1 120.1(3) . . ?
C4 C5 C6 120.6(3) . . ?
C4 C5 H5 119.7 . . ?
C6 C5 H5 119.7 . . ?
C5 C6 C1 119.7(3) . . ?
C5 C6 C9 121.8(3) . . ?
C1 C6 C9 118.4(3) . . ?
N1 C7 C2 126.7(3) . . ?
N1 C7 H7 116.7 . . ?
C2 C7 H7 116.7 . . ?
N1 C8 C11 113.3(3) . 3_666 ?
N1 C8 H8A 108.9 . . ?
C11 C8 H8A 108.9 3_666 . ?
N1 C8 H8B 108.9 . . ?
C11 C8 H8B 108.9 3_666 . ?
H8A C8 H8B 107.7 . . ?
N2 C9 C6 112.5(3) . . ?
N2 C9 H9A 109.1 . . ?
C6 C9 H9A 109.1 . . ?
N2 C9 H9B 109.1 . . ?
C6 C9 H9B 109.1 . . ?
H9A C9 H9B 107.8 . . ?
N2 C10 C11 114.4(3) . . ?
N2 C10 H10A 108.7 . . ?
C11 C10 H10A 108.7 . . ?
N2 C10 H10B 108.7 . . ?
C11 C10 H10B 108.7 . . ?
H10A C10 H10B 107.6 . . ?
C10 C11 C8 115.0(3) . 3_666 ?
C10 C11 H11A 108.5 . . ?
C8 C11 H11A 108.5 3_666 . ?
C10 C11 H11B 108.5 . . ?
C8 C11 H11B 108.5 3_666 . ?
H11A C11 H11B 107.5 . . ?
O3 C12 C13 125.1(3) . . ?
O3 C12 C15 115.0(3) . . ?
C13 C12 C15 119.9(3) . . ?
C12 C13 C14 124.1(3) . . ?
C12 C13 H13 118.0 . . ?
C14 C13 H13 118.0 . . ?
O2 C14 C13 124.7(3) . . ?
O2 C14 C16 115.1(3) . . ?
C13 C14 C16 120.2(3) . . ?
C12 C15 H15A 109.5 . . ?
C12 C15 H15B 109.5 . . ?
H15A C15 H15B 109.5 . . ?
C12 C15 H15C 109.5 . . ?
H15A C15 H15C 109.5 . . ?
H15B C15 H15C 109.5 . . ?
C14 C16 H16A 109.5 . . ?
C14 C16 H16B 109.5 . . ?
H16A C16 H16B 109.5 . . ?
C14 C16 H16C 109.5 . . ?
H16A C16 H16C 109.5 . . ?
H16B C16 H16C 109.5 . . ?
O4 C17 C18 124.7(3) . . ?
O4 C17 C20 116.1(3) . . ?
C18 C17 C20 119.2(3) . . ?
C17 C18 C19 124.0(3) . . ?
C17 C18 H18 118.0 . . ?
C19 C18 H18 118.0 . . ?
O5 C19 C18 124.8(3) . . ?
O5 C19 C21 116.5(3) . . ?
C18 C19 C21 118.7(3) . . ?
C17 C20 H20A 109.5 . . ?
C17 C20 H20B 109.5 . . ?
H20A C20 H20B 109.5 . . ?
C17 C20 H20C 109.5 . . ?
H20A C20 H20C 109.5 . . ?
H20B C20 H20C 109.5 . . ?
C19 C21 H21A 109.5 . . ?
C19 C21 H21B 109.5 . . ?
H21A C21 H21B 109.5 . . ?
C19 C21 H21C 109.5 . . ?
H21A C21 H21C 109.5 . . ?
H21B C21 H21C 109.5 . . ?

loop_
_geom_bond_atom_site_label_1
_geom_bond_atom_site_label_2
_geom_bond_distance
_geom_bond_site_symmetry_2
_geom_bond_publ_flag
Tb O1 2.306(2) . ?
Tb O2 2.309(2) . ?
Tb O4 2.320(3) . ?
Tb O3 2.330(2) . ?
Tb O5 2.338(3) . ?
Tb O1 2.378(3) 3_666 ?
Tb N2 2.593(3) 3_666 ?
Tb N1 2.601(3) . ?
Tb Tb 3.9008(19) 3_666 ?
Cl1 C4 1.751(3) . ?
O1 C1 1.321(3) . ?
O2 C14 1.236(4) . ?
O3 C12 1.255(4) . ?
O4 C17 1.255(4) . ?
O5 C19 1.245(4) . ?
N1 C7 1.273(4) . ?
N1 C8 1.471(4) . ?
N2 C9 1.463(4) . ?
N2 C10 1.478(4) . ?
N2 H2 0.903(10) . ?
C1 C2 1.405(4) . ?
C1 C6 1.410(4) . ?
C2 C3 1.402(4) . ?
C2 C7 1.457(4) . ?
C3 C4 1.378(4) . ?
C3 H3 0.9500 . ?
C4 C5 1.378(5) . ?
C5 C6 1.381(4) . ?
C5 H5 0.9500 . ?
C6 C9 1.497(5) . ?
C7 H7 0.9500 . ?
C8 C11 1.526(5) 3_666 ?
C8 H8A 0.9900 . ?
C8 H8B 0.9900 . ?
C9 H9A 0.9900 . ?
C9 H9B 0.9900 . ?
C10 C11 1.515(5) . ?
C10 H10A 0.9900 . ?
C10 H10B 0.9900 . ?
C11 H11A 0.9900 . ?
C11 H11B 0.9900 . ?
C12 C13 1.382(4) . ?
C12 C15 1.511(5) . ?
C13 C14 1.397(5) . ?
C13 H13 0.9500 . ?
C14 C16 1.508(4) . ?
C15 H15A 0.9800 . ?
C15 H15B 0.9800 . ?
C15 H15C 0.9800 . ?
C16 H16A 0.9800 . ?
C16 H16B 0.9800 . ?
C16 H16C 0.9800 . ?
C17 C18 1.392(4) . ?
C17 C20 1.505(5) . ?
C18 C19 1.394(5) . ?
C18 H18 0.9500 . ?
C19 C21 1.520(4) . ?
C20 H20A 0.9800 . ?
C20 H20B 0.9800 . ?
C20 H20C 0.9800 . ?
C21 H21A 0.9800 . ?
C21 H21B 0.9800 . ?
C21 H21C 0.9800 . ?
